data_7124274
loop_
_publ_author_name
'Wang, Baolin'
'Koshino, Kota'
'Kinjo, Rei'

_publ_section_title
;
 Bicyclic (amino)(borata)carbene derived from diazadiborinine and
 isonitrile
;
_journal_name_full 'Chemical Communications'
_journal_paper_doi 10.1039/C9CC06453B
_journal_year 2019
_chemical_formula_sum 'C33 H25 Au B2 Cl D6 N5'
_chemical_formula_weight 757.70
_space_group_crystal_system monoclinic
_space_group_IT_number 14
_space_group_name_Hall '-P 2yn'
_space_group_name_H-M_alt 'P 1 21/n 1'
_symmetry_space_group_name_Hall '-P 2yn'
_symmetry_space_group_name_H-M 'P 1 21/n 1'
_atom_sites_solution_hydrogens geom
_audit_update_record
;
2019-08-20 deposited with the CCDC.    2019-10-04 downloaded from the CCDC.
;
_cell_angle_alpha 90
_cell_angle_beta 100.4820(15)
_cell_angle_gamma 90
_cell_formula_units_Z 4
_cell_length_a 13.2614(6)
_cell_length_b 11.0676(5)
_cell_length_c 21.3350(9)
_cell_measurement_reflns_used 9910
_cell_measurement_temperature 103.(2)
_cell_measurement_theta_max 24.9954
_cell_measurement_theta_min 2.4137
_cell_volume 3079.1(2)
_computing_cell_refinement 'SAINT V8.37A (Bruker AXS Inc., 2015)'
_computing_data_collection 'APEX3 (Bruker AXS Inc., 2015)'
_computing_data_reduction 'SAINT V8.37A (Bruker AXS Inc., 2015)'
_computing_molecular_graphics 'XP (Bruker AXS Inc., 2015)'
_computing_publication_material 'APEX3 (Bruker AXS Inc., 2015)'
_computing_structure_refinement 'SHELXL-2014/7 (Sheldrick, 2014)'
_computing_structure_solution 'XT, VERSION 2014/5'
_diffrn_ambient_temperature 103.(2)
_diffrn_detector_area_resol_mean 8.3333
_diffrn_measured_fraction_theta_full 0.999
_diffrn_measured_fraction_theta_max 0.999
_diffrn_measurement_device_type 'CCD area detector'
_diffrn_measurement_method 'phi and omega scans'
_diffrn_radiation_monochromator graphite
_diffrn_radiation_type MoK\a
_diffrn_radiation_wavelength 0.71073
_diffrn_reflns_av_R_equivalents 0.0821
_diffrn_reflns_av_unetI/netI 0.0480
_diffrn_reflns_limit_h_max 15
_diffrn_reflns_limit_h_min -15
_diffrn_reflns_limit_k_max 13
_diffrn_reflns_limit_k_min -13
_diffrn_reflns_limit_l_max 25
_diffrn_reflns_limit_l_min -20
_diffrn_reflns_number 44118
_diffrn_reflns_theta_full 25.06
_diffrn_reflns_theta_max 25.06
_diffrn_reflns_theta_min 1.68
_diffrn_source 'fine-focus sealed tube'
_diffrn_source_type 'Bruker KappaCCD'
_exptl_absorpt_coefficient_mu 4.896
_exptl_absorpt_correction_T_max 0.55
_exptl_absorpt_correction_T_min 0.35
_exptl_absorpt_correction_type multi-scan
_exptl_absorpt_process_details
;
SADABS-2014/5 - Bruker AXS area detector scaling and absorption correction
;
_exptl_crystal_colour colourless
_exptl_crystal_density_diffrn 1.634
_exptl_crystal_density_method 'not measured'
_exptl_crystal_description block
_exptl_crystal_F_000 1480
_exptl_crystal_size_max 0.340
_exptl_crystal_size_mid 0.200
_exptl_crystal_size_min 0.140
_refine_diff_density_max 2.008
_refine_diff_density_min -0.773
_refine_ls_extinction_method none
_refine_ls_goodness_of_fit_ref 1.046
_refine_ls_hydrogen_treatment constr
_refine_ls_matrix_type full
_refine_ls_number_parameters 381
_refine_ls_number_reflns 5464
_refine_ls_number_restraints 0
_refine_ls_restrained_S_all 1.046
_refine_ls_R_factor_all 0.0535
_refine_ls_R_factor_gt 0.0313
_refine_ls_shift/su_max 0.001
_refine_ls_shift/su_mean 0.000
_refine_ls_structure_factor_coef Fsqd
_refine_ls_weighting_details 'w=1/[\s^2^(Fo^2^)+(0.0337P)^2^+3.2193P] where P=(Fo^2^+2Fc^2^)/3'
_refine_ls_weighting_scheme calc
_refine_ls_wR_factor_gt 0.0663
_refine_ls_wR_factor_ref 0.0752
_reflns_number_gt 4154
_reflns_number_total 5464
_reflns_threshold_expression 'I > 2\s(I)'
_cod_data_source_file c9cc06453b2.cif
_cod_data_source_block rei560
_cod_depositor_comments
;
The following automatic conversions were performed:

'_exptl_absorpt_correction_type' value 'Multi-Scan' changed to
'multi-scan' according to
/home/data/users/saulius/crontab/automatic-downloads/rss-feeds/RSC/lib/dictionaries/cif_core.dic
dictionary named 'cif_core.dic' version 2.4.2 from 2011-04-26.

Automatic conversion script
Id: cif_fix_values 4973 2017-02-22 13:04:09Z antanas 
;
_cod_database_code 7124274

loop_
_space_group_symop_operation_xyz
'x, y, z'
'-x+1/2, y+1/2, -z+1/2'
'-x, -y, -z'
'x-1/2, -y-1/2, z-1/2'

loop_
_atom_site_type_symbol
_atom_site_label
_atom_site_fract_x
_atom_site_fract_y
_atom_site_fract_z
_atom_site_U_iso_or_equiv
_atom_site_adp_type
_atom_site_calc_flag
_atom_site_refinement_flags_adp
_atom_site_refinement_flags_posn
_atom_site_occupancy
Au Au1 0.42767(2) 0.37789(2) 0.35723(2) 0.01807(8) Uani d . . 1
B B1 0.2714(5) 0.5316(5) 0.4295(3) 0.0146(13) Uani d . . 1
B B2 0.1269(5) 0.3508(5) 0.4179(3) 0.0153(13) Uani d . . 1
C C1 0.3506(4) 0.6416(4) 0.4455(2) 0.0155(11) Uani d . . 1
C C2 0.4562(4) 0.6320(5) 0.4482(2) 0.0198(12) Uani d . . 1
H H2 0.4838 0.5576 0.437 0.024 Uiso calc U R 1
C C3 0.5215(4) 0.7273(5) 0.4667(3) 0.0249(13) Uani d . . 1
H H3 0.593 0.7184 0.4674 0.03 Uiso calc U R 1
C C4 0.4830(5) 0.8365(5) 0.4843(3) 0.0260(14) Uani d . . 1
H H4 0.5278 0.9026 0.4968 0.031 Uiso calc U R 1
C C5 0.3807(5) 0.8481(5) 0.4836(3) 0.0248(13) Uani d . . 1
H H5 0.3541 0.9222 0.4962 0.03 Uiso calc U R 1
C C6 0.3149(4) 0.7517(5) 0.4644(3) 0.0220(13) Uani d . . 1
H H6 0.2437 0.7613 0.4642 0.026 Uiso calc U R 1
C C7 0.1603(4) 0.5599(4) 0.3842(2) 0.0142(11) Uani d . . 1
C C8 0.1676(4) 0.7551(5) 0.3236(3) 0.0238(13) Uani d . . 1
H H8A 0.1406 0.8216 0.346 0.036 Uiso calc U R 1
H H8B 0.1509 0.7691 0.2775 0.036 Uiso calc U R 1
H H8C 0.2423 0.7508 0.337 0.036 Uiso calc U R 1
C C9 0.0282(4) 0.6014(5) 0.3061(2) 0.0203(12) Uani d . . 1
H H9 -0.0147 0.6416 0.2719 0.024 Uiso calc U R 1
C C10 0.0090(4) 0.4946(5) 0.3318(2) 0.0160(12) Uani d . . 1
H H10 -0.0496 0.445 0.3189 0.019 Uiso calc U R 1
C C11 0.1730(4) 0.3951(4) 0.4886(2) 0.0159(11) Uani d . . 1
C C12 0.0994(5) 0.2712(5) 0.5696(3) 0.0275(14) Uani d . . 1
H H12A 0.0354 0.3084 0.5767 0.041 Uiso calc U R 1
H H12B 0.1344 0.2336 0.6092 0.041 Uiso calc U R 1
H H12C 0.0842 0.2096 0.5362 0.041 Uiso calc U R 1
C C13 0.2309(4) 0.4364(5) 0.5915(3) 0.0222(13) Uani d . . 1
H H13 0.2407 0.4337 0.6367 0.027 Uiso calc U R 1
C C14 0.2777(4) 0.5111(5) 0.5565(2) 0.0193(12) Uani d . . 1
H H14 0.3269 0.5713 0.5724 0.023 Uiso calc U R 1
C C15 0.3019(4) 0.4070(4) 0.3947(2) 0.0146(12) Uani d . . 1
C C16 0.2360(4) 0.2163(4) 0.3507(2) 0.0140(11) Uani d . . 1
C C17 0.1659(4) 0.2017(4) 0.2960(2) 0.0188(12) Uani d . . 1
H H17 0.1134 0.2601 0.2841 0.023 Uiso calc U R 1
C C18 0.1712(4) 0.1016(4) 0.2579(3) 0.0238(13) Uani d . . 1
H H18 0.1214 0.0907 0.2203 0.029 Uiso calc U R 1
C C19 0.2481(5) 0.0176(5) 0.2742(3) 0.0233(13) Uani d . . 1
H H19 0.2528 -0.0496 0.2472 0.028 Uiso calc U R 1
C C20 0.3181(4) 0.0316(5) 0.3297(3) 0.0227(13) Uani d . . 1
H H20 0.3701 -0.0273 0.3418 0.027 Uiso calc U R 1
C C21 0.3126(4) 0.1317(5) 0.3681(3) 0.0225(12) Uani d . . 1
H H21 0.3615 0.1421 0.4062 0.027 Uiso calc U R 1
C C22 0.0410(4) 0.2480(5) 0.4140(2) 0.0176(12) Uani d . . 1
C C23 0.0622(4) 0.1245(5) 0.4158(3) 0.0227(12) Uani d . . 1
H H23 0.1298 0.0978 0.4145 0.027 Uiso calc U R 1
C C24 -0.0137(5) 0.0397(5) 0.4196(3) 0.0306(15) Uani d . . 1
H H24 0.0029 -0.0438 0.4212 0.037 Uiso calc U R 1
C C25 -0.1122(5) 0.0754(5) 0.4210(3) 0.0288(14) Uani d . . 1
H H25 -0.1639 0.017 0.4232 0.035 Uiso calc U R 1
C C26 -0.1354(4) 0.1961(5) 0.4192(3) 0.0271(14) Uani d . . 1
H H26 -0.2036 0.2213 0.4199 0.033 Uiso calc U R 1
C C27 -0.0604(4) 0.2811(5) 0.4164(3) 0.0228(13) Uani d . . 1
H H27 -0.0779 0.3644 0.4162 0.027 Uiso calc U R 1
C C28 0.5698(5) 0.7967(8) 0.3157(3) 0.051(2) Uani d . . 1
D D28 0.5151 0.7573 0.3307 0.062 Uiso calc U R 1
C C29 0.6235(5) 0.7369(6) 0.2751(3) 0.0452(18) Uani d . . 1
D D29 0.605 0.6569 0.2615 0.054 Uiso calc U R 1
C C30 0.7035(5) 0.7938(6) 0.2548(3) 0.0359(16) Uani d . . 1
D D30 0.7411 0.7523 0.2276 0.043 Uiso calc U R 1
C C31 0.7298(5) 0.9090(6) 0.2731(3) 0.0399(17) Uani d . . 1
D D31 0.7854 0.9476 0.2587 0.048 Uiso calc U R 1
C C32 0.6755(5) 0.9696(7) 0.3126(3) 0.0452(18) Uani d . . 1
D D32 0.6931 1.0505 0.325 0.054 Uiso calc U R 1
C C33 0.5960(5) 0.9136(8) 0.3341(3) 0.055(2) Uani d . . 1
D D33 0.5591 0.9553 0.3617 0.066 Uiso calc U R 1
Cl Cl1 0.57099(12) 0.34093(15) 0.31308(8) 0.0398(4) Uani d . . 1
N N1 0.1218(3) 0.6418(4) 0.3388(2) 0.0168(10) Uani d . . 1
N N2 0.0904(3) 0.4707(4) 0.38040(19) 0.0138(9) Uani d . . 1
N N3 0.2417(3) 0.4847(4) 0.49365(19) 0.0144(9) Uani d . . 1
N N4 0.1660(3) 0.3643(4) 0.5497(2) 0.0196(10) Uani d . . 1
N N5 0.2300(3) 0.3234(4) 0.38941(19) 0.0130(9) Uani d . . 1

loop_
_atom_site_aniso_label
_atom_site_aniso_U_11
_atom_site_aniso_U_22
_atom_site_aniso_U_33
_atom_site_aniso_U_12
_atom_site_aniso_U_13
_atom_site_aniso_U_23
Au1 0.01729(12) 0.02002(12) 0.01834(12) -0.00388(10) 0.00704(8) -0.00513(10)
B1 0.017(3) 0.015(3) 0.012(3) -0.003(2) 0.005(3) 0.000(2)
B2 0.022(3) 0.009(3) 0.017(3) -0.001(2) 0.008(3) -0.001(2)
C1 0.021(3) 0.014(3) 0.011(3) -0.006(2) 0.004(2) 0.000(2)
C2 0.026(3) 0.011(3) 0.021(3) -0.002(2) 0.001(2) -0.001(2)
C3 0.020(3) 0.025(3) 0.029(3) -0.004(3) 0.002(3) 0.002(3)
C4 0.033(4) 0.015(3) 0.026(3) -0.011(2) -0.005(3) -0.003(2)
C5 0.031(4) 0.011(3) 0.031(3) -0.004(2) 0.003(3) -0.004(2)
C6 0.021(3) 0.020(3) 0.024(3) -0.001(2) 0.002(3) -0.003(2)
C7 0.018(3) 0.015(3) 0.013(3) 0.000(2) 0.010(2) -0.001(2)
C8 0.029(3) 0.016(3) 0.026(3) -0.006(2) 0.008(3) 0.003(2)
C9 0.022(3) 0.026(3) 0.013(3) 0.002(2) 0.004(2) -0.003(2)
C10 0.017(3) 0.018(3) 0.014(3) -0.002(2) 0.004(2) 0.000(2)
C11 0.019(3) 0.009(3) 0.022(3) 0.002(2) 0.010(2) 0.002(2)
C12 0.039(4) 0.020(3) 0.027(3) -0.012(3) 0.016(3) 0.000(3)
C13 0.033(4) 0.016(3) 0.018(3) 0.002(3) 0.006(3) -0.003(2)
C14 0.027(3) 0.017(3) 0.014(3) 0.002(2) 0.003(2) -0.004(2)
C15 0.017(3) 0.020(3) 0.005(2) -0.002(2) -0.005(2) 0.002(2)
C16 0.022(3) 0.008(3) 0.014(3) -0.008(2) 0.010(2) 0.001(2)
C17 0.026(3) 0.009(3) 0.022(3) 0.001(2) 0.006(3) -0.003(2)
C18 0.031(3) 0.018(3) 0.022(3) -0.001(2) 0.002(3) -0.002(2)
C19 0.039(4) 0.010(3) 0.024(3) -0.003(3) 0.012(3) -0.009(2)
C20 0.024(3) 0.016(3) 0.031(3) 0.005(2) 0.011(3) 0.000(3)
C21 0.025(3) 0.023(3) 0.020(3) -0.005(3) 0.007(2) -0.001(3)
C22 0.025(3) 0.016(3) 0.014(3) -0.004(2) 0.007(2) -0.002(2)
C23 0.023(3) 0.020(3) 0.028(3) -0.006(3) 0.010(2) -0.001(3)
C24 0.040(4) 0.016(3) 0.041(4) -0.009(3) 0.021(3) -0.002(3)
C25 0.036(4) 0.024(3) 0.028(3) -0.015(3) 0.009(3) -0.001(3)
C26 0.016(3) 0.033(4) 0.034(4) -0.002(3) 0.010(3) 0.004(3)
C27 0.025(3) 0.020(3) 0.025(3) -0.005(2) 0.010(3) -0.001(2)
C28 0.030(4) 0.090(6) 0.033(4) -0.014(4) 0.003(3) 0.018(4)
C29 0.044(5) 0.040(4) 0.046(4) -0.003(3) -0.008(4) 0.015(3)
C30 0.020(4) 0.049(4) 0.037(4) 0.009(3) 0.002(3) 0.002(3)
C31 0.025(4) 0.057(5) 0.037(4) 0.000(3) 0.004(3) 0.015(3)
C32 0.032(4) 0.060(5) 0.037(4) -0.003(4) -0.009(3) -0.006(4)
C33 0.025(4) 0.113(7) 0.027(4) 0.006(4) 0.005(3) -0.008(4)
Cl1 0.0216(8) 0.0616(11) 0.0403(9) -0.0139(7) 0.0164(7) -0.0327(8)
N1 0.021(2) 0.013(2) 0.018(2) 0.0014(19) 0.009(2) 0.0001(19)
N2 0.015(2) 0.015(2) 0.012(2) -0.0038(18) 0.0064(19) -0.0064(18)
N3 0.016(2) 0.014(2) 0.015(2) -0.0010(18) 0.0041(19) -0.0005(18)
N4 0.030(3) 0.014(2) 0.017(2) 0.001(2) 0.009(2) 0.003(2)
N5 0.017(2) 0.011(2) 0.011(2) 0.0007(18) 0.0037(19) -0.0002(18)

loop_
_atom_type_symbol
_atom_type_description
_atom_type_scat_dispersion_real
_atom_type_scat_dispersion_imag
_atom_type_scat_source
C C 0.0033 0.0016 'International Tables Vol C Tables 4.2.6.8 and 6.1.1.4'
H H 0.0000 0.0000 'International Tables Vol C Tables 4.2.6.8 and 6.1.1.4'
B B 0.0013 0.0007 'International Tables Vol C Tables 4.2.6.8 and 6.1.1.4'
N N 0.0061 0.0033 'International Tables Vol C Tables 4.2.6.8 and 6.1.1.4'
Cl Cl 0.1484 0.1585 'International Tables Vol C Tables 4.2.6.8 and 6.1.1.4'
Au Au -2.0133 8.8022 'International Tables Vol C Tables 4.2.6.8 and 6.1.1.4'
D D 0.0000 0.0000 'International Tables Vol C Tables 4.2.6.8 and 6.1.1.4'

loop_
_geom_angle_atom_site_label_1
_geom_angle_atom_site_label_2
_geom_angle_atom_site_label_3
_geom_angle
C15 Au1 Cl1 178.83(15)
N3 B1 C1 108.8(4)
N3 B1 C7 103.6(4)
C1 B1 C7 117.6(4)
N3 B1 C15 103.6(4)
C1 B1 C15 121.7(4)
C7 B1 C15 99.3(4)
N2 B2 C11 104.4(4)
N2 B2 C22 114.9(5)
C11 B2 C22 114.4(4)
N2 B2 N5 99.7(4)
C11 B2 N5 101.9(4)
C22 B2 N5 119.2(4)
C6 C1 C2 116.4(5)
C6 C1 B1 118.9(5)
C2 C1 B1 124.4(5)
C3 C2 C1 122.0(5)
C3 C2 H2 119.0
C1 C2 H2 119.0
C2 C3 C4 120.0(5)
C2 C3 H3 120.0
C4 C3 H3 120.0
C5 C4 C3 119.7(5)
C5 C4 H4 120.2
C3 C4 H4 120.2
C4 C5 C6 120.1(5)
C4 C5 H5 120.0
C6 C5 H5 120.0
C5 C6 C1 121.9(5)
C5 C6 H6 119.0
C1 C6 H6 119.0
N2 C7 N1 106.3(4)
N2 C7 B1 115.5(4)
N1 C7 B1 136.9(4)
N1 C8 H8A 109.5
N1 C8 H8B 109.5
H8A C8 H8B 109.5
N1 C8 H8C 109.5
H8A C8 H8C 109.5
H8B C8 H8C 109.5
C10 C9 N1 107.3(5)
C10 C9 H9 126.3
N1 C9 H9 126.3
C9 C10 N2 107.1(5)
C9 C10 H10 126.5
N2 C10 H10 126.5
N3 C11 N4 105.8(4)
N3 C11 B2 116.2(4)
N4 C11 B2 137.9(5)
N4 C12 H12A 109.5
N4 C12 H12B 109.5
H12A C12 H12B 109.5
N4 C12 H12C 109.5
H12A C12 H12C 109.5
H12B C12 H12C 109.5
C14 C13 N4 107.2(5)
C14 C13 H13 126.4
N4 C13 H13 126.4
C13 C14 N3 107.4(5)
C13 C14 H14 126.3
N3 C14 H14 126.3
N5 C15 B1 113.1(4)
N5 C15 Au1 119.7(4)
B1 C15 Au1 127.1(3)
C17 C16 C21 120.2(5)
C17 C16 N5 118.9(5)
C21 C16 N5 120.9(5)
C16 C17 C18 119.9(5)
C16 C17 H17 120.1
C18 C17 H17 120.1
C19 C18 C17 120.4(5)
C19 C18 H18 119.8
C17 C18 H18 119.8
C20 C19 C18 119.7(5)
C20 C19 H19 120.2
C18 C19 H19 120.2
C19 C20 C21 119.9(5)
C19 C20 H20 120.0
C21 C20 H20 120.0
C16 C21 C20 119.8(5)
C16 C21 H21 120.1
C20 C21 H21 120.1
C23 C22 C27 116.4(5)
C23 C22 B2 123.8(5)
C27 C22 B2 119.3(5)
C24 C23 C22 121.3(5)
C24 C23 H23 119.4
C22 C23 H23 119.4
C25 C24 C23 120.7(5)
C25 C24 H24 119.6
C23 C24 H24 119.6
C26 C25 C24 119.3(5)
C26 C25 H25 120.3
C24 C25 H25 120.3
C25 C26 C27 120.5(5)
C25 C26 H26 119.7
C27 C26 H26 119.7
C26 C27 C22 121.8(5)
C26 C27 H27 119.1
C22 C27 H27 119.1
C33 C28 C29 119.7(7)
C33 C28 D28 120.2
C29 C28 D28 120.2
C30 C29 C28 119.6(7)
C30 C29 D29 120.2
C28 C29 D29 120.2
C31 C30 C29 120.9(6)
C31 C30 D30 119.6
C29 C30 D30 119.6
C30 C31 C32 119.8(6)
C30 C31 D31 120.1
C32 C31 D31 120.1
C33 C32 C31 120.2(7)
C33 C32 D32 119.9
C31 C32 D32 119.9
C32 C33 C28 119.9(7)
C32 C33 D33 120.1
C28 C33 D33 120.1
C7 N1 C9 109.3(4)
C7 N1 C8 128.1(5)
C9 N1 C8 122.6(4)
C7 N2 C10 109.9(4)
C7 N2 B2 116.2(4)
C10 N2 B2 131.9(4)
C11 N3 C14 110.4(4)
C11 N3 B1 116.6(4)
C14 N3 B1 132.8(4)
C11 N4 C13 109.3(4)
C11 N4 C12 126.9(4)
C13 N4 C12 123.8(4)
C15 N5 C16 120.4(4)
C15 N5 B2 118.9(4)
C16 N5 B2 120.1(4)

loop_
_geom_bond_atom_site_label_1
_geom_bond_atom_site_label_2
_geom_bond_distance
Au1 C15 2.003(5)
Au1 Cl1 2.3061(14)
B1 N3 1.579(7)
B1 C1 1.602(7)
B1 C7 1.639(8)
B1 C15 1.651(7)
B2 N2 1.579(7)
B2 C11 1.599(8)
B2 C22 1.601(7)
B2 N5 1.623(7)
C1 C6 1.394(7)
C1 C2 1.395(7)
C2 C3 1.376(7)
C2 H2 0.95
C3 C4 1.390(8)
C3 H3 0.95
C4 C5 1.360(8)
C4 H4 0.95
C5 C6 1.392(7)
C5 H5 0.95
C6 H6 0.95
C7 N2 1.347(6)
C7 N1 1.356(6)
C8 N1 1.455(6)
C8 H8A 0.98
C8 H8B 0.98
C8 H8C 0.98
C9 C10 1.346(7)
C9 N1 1.383(7)
C9 H9 0.95
C10 N2 1.380(6)
C10 H10 0.95
C11 N3 1.337(6)
C11 N4 1.366(6)
C12 N4 1.469(6)
C12 H12A 0.98
C12 H12B 0.98
C12 H12C 0.98
C13 C14 1.339(7)
C13 N4 1.377(7)
C13 H13 0.95
C14 N3 1.372(6)
C14 H14 0.95
C15 N5 1.318(6)
C16 C17 1.363(7)
C16 C21 1.382(7)
C16 N5 1.456(6)
C17 C18 1.383(7)
C17 H17 0.95
C18 C19 1.377(8)
C18 H18 0.95
C19 C20 1.374(8)
C19 H19 0.95
C20 C21 1.387(7)
C20 H20 0.95
C21 H21 0.95
C22 C23 1.395(7)
C22 C27 1.404(7)
C23 C24 1.388(7)
C23 H23 0.95
C24 C25 1.371(8)
C24 H24 0.95
C25 C26 1.370(8)
C25 H25 0.95
C26 C27 1.378(7)
C26 H26 0.95
C27 H27 0.95
C28 C33 1.378(11)
C28 C29 1.385(10)
C28 D28 0.95
C29 C30 1.370(9)
C29 D29 0.95
C30 C31 1.361(9)
C30 D30 0.95
C31 C32 1.378(9)
C31 D31 0.95
C32 C33 1.372(10)
C32 D32 0.95
C33 D33 0.95
